data_1547405
loop_
_publ_author_name
'Assefa, Mikiyas'
'Wu, Guang'
'Hayton, Trevor W.'

_publ_section_title
;
 Synthesis of a Terminal Ce(IV) Oxo Complex by Photolysis of a Ce(III)
 Nitrate Complex
;
_journal_name_full 'Chem. Sci.'
_journal_paper_doi 10.1039/C7SC03715E
_journal_year 2017
_chemical_formula_sum 'C38.25 H86 Ce1.5 Li N5 O8.25 Si6'
_chemical_formula_weight 1133.78
_space_group_crystal_system triclinic
_space_group_IT_number 2
_space_group_name_Hall '-P 1'
_space_group_name_H-M_alt 'P -1'
_symmetry_space_group_name_Hall '-P 1'
_symmetry_space_group_name_H-M 'P -1'
_atom_sites_solution_hydrogens geom
_audit_creation_method SHELXL-2014/7
_audit_update_record
;
2017-08-18 deposited with the CCDC.
2017-09-27 downloaded from the CCDC.
;
_cell_angle_alpha 89.555(5)
_cell_angle_beta 89.167(5)
_cell_angle_gamma 84.713(5)
_cell_formula_units_Z 4
_cell_length_a 15.060(2)
_cell_length_b 15.339(3)
_cell_length_c 25.158(4)
_cell_measurement_reflns_used 1681
_cell_measurement_temperature 100(2)
_cell_measurement_theta_max 24.99
_cell_measurement_theta_min 1.33
_cell_volume 5786.2(16)
_computing_structure_refinement 'SHELXL-2014/7 (Sheldrick, 2014)'
_diffrn_ambient_temperature 100(2)
_diffrn_measured_fraction_theta_full 1.000
_diffrn_measured_fraction_theta_max 1.000
_diffrn_measurement_device_type 'Bruker Apex II'
_diffrn_measurement_method 'Omega Scan'
_diffrn_radiation_type MoK\a
_diffrn_radiation_wavelength 0.71073
_diffrn_reflns_av_R_equivalents 0.1018
_diffrn_reflns_av_unetI/netI 0.1793
_diffrn_reflns_Laue_measured_fraction_full 1.000
_diffrn_reflns_Laue_measured_fraction_max 1.000
_diffrn_reflns_limit_h_max 17
_diffrn_reflns_limit_h_min -17
_diffrn_reflns_limit_k_max 15
_diffrn_reflns_limit_k_min -18
_diffrn_reflns_limit_l_max 29
_diffrn_reflns_limit_l_min -29
_diffrn_reflns_number 41741
_diffrn_reflns_point_group_measured_fraction_full 1.000
_diffrn_reflns_point_group_measured_fraction_max 1.000
_diffrn_reflns_theta_full 24.713
_diffrn_reflns_theta_max 24.713
_diffrn_reflns_theta_min 0.809
_exptl_absorpt_coefficient_mu 1.339
_exptl_absorpt_correction_T_max 0.7454
_exptl_absorpt_correction_T_min 0.6166
_exptl_absorpt_correction_type multi-scan
_exptl_absorpt_process_details sadabs
_exptl_crystal_colour Yellow
_exptl_crystal_density_diffrn 1.301
_exptl_crystal_description Plate
_exptl_crystal_F_000 2362
_exptl_crystal_size_max 0.20
_exptl_crystal_size_mid 0.10
_exptl_crystal_size_min 0.05
_refine_diff_density_max 2.197
_refine_diff_density_min -1.043
_refine_diff_density_rms 0.169
_refine_ls_extinction_method none
_refine_ls_goodness_of_fit_ref 0.990
_refine_ls_hydrogen_treatment constr
_refine_ls_matrix_type full
_refine_ls_number_parameters 1025
_refine_ls_number_reflns 19719
_refine_ls_number_restraints 186
_refine_ls_restrained_S_all 0.991
_refine_ls_R_factor_all 0.1612
_refine_ls_R_factor_gt 0.0737
_refine_ls_shift/su_max 0.001
_refine_ls_shift/su_mean 0.000
_refine_ls_structure_factor_coef Fsqd
_refine_ls_weighting_details 'w=1/[\s^2^(Fo^2^)+(0.0622P)^2^+21.9334P] where P=(Fo^2^+2Fc^2^)/3'
_refine_ls_weighting_scheme calc
_refine_ls_wR_factor_gt 0.1449
_refine_ls_wR_factor_ref 0.1814
_reflns_Friedel_coverage 0.000
_reflns_number_gt 10493
_reflns_number_total 19719
_reflns_threshold_expression 'I > 2\s(I)'
_cod_data_source_file c7sc03715e2.cif
_cod_data_source_block Complex_3
_cod_original_formula_sum 'C38.25 H86 Ce1.50 Li N5 O8.25 Si6'
_cod_database_code 1547405
_shelx_shelxl_version_number 2014/7
_shelx_space_group_comment
;
The symmetry employed for this shelxl refinement is uniquely defined
by the following loop, which should always be used as a source of
symmetry information in preference to the above space-group names.
They are only intended as comments.
;

loop_
_space_group_symop_operation_xyz
'x, y, z'
'-x, -y, -z'

loop_
_atom_site_label
_atom_site_type_symbol
_atom_site_fract_x
_atom_site_fract_y
_atom_site_fract_z
_atom_site_U_iso_or_equiv
_atom_site_adp_type
_atom_site_occupancy
_atom_site_site_symmetry_order
_atom_site_calc_flag
_atom_site_refinement_flags_posn
_atom_site_refinement_flags_adp
_atom_site_refinement_flags_occupancy
C1 C 0.6523(9) 0.4859(9) 0.4266(5) 0.068(5) Uani 1 1 d . . .
H1A H 0.7127 0.4598 0.4183 0.102 Uiso 1 1 calc R U .
H1B H 0.6230 0.4475 0.4512 0.102 Uiso 1 1 calc R U .
H1C H 0.6556 0.5432 0.4431 0.102 Uiso 1 1 calc R U .
C2 C 0.4666(8) 0.5123(8) 0.3859(5) 0.049(4) Uani 1 1 d . . .
H2A H 0.4535 0.5692 0.4032 0.073 Uiso 1 1 calc R U .
H2B H 0.4561 0.4654 0.4112 0.073 Uiso 1 1 calc R U .
H2C H 0.4279 0.5088 0.3552 0.073 Uiso 1 1 calc R U .
C3 C 0.6004(10) 0.3930(8) 0.3259(6) 0.070(5) Uani 1 1 d . . .
H3A H 0.5699 0.3999 0.2918 0.105 Uiso 1 1 calc R U .
H3B H 0.5747 0.3474 0.3470 0.105 Uiso 1 1 calc R U .
H3C H 0.6640 0.3763 0.3196 0.105 Uiso 1 1 calc R U .
C4 C 0.8035(8) 0.5189(9) 0.3213(6) 0.061(4) Uani 1 1 d . . .
H4A H 0.8145 0.5334 0.3583 0.091 Uiso 1 1 calc R U .
H4B H 0.8575 0.5245 0.2999 0.091 Uiso 1 1 calc R U .
H4C H 0.7873 0.4585 0.3195 0.091 Uiso 1 1 calc R U .
C5 C 0.7055(8) 0.5695(8) 0.2222(5) 0.042(3) Uani 1 1 d . . .
H5A H 0.6948 0.5079 0.2180 0.062 Uiso 1 1 calc R U .
H5B H 0.7624 0.5801 0.2051 0.062 Uiso 1 1 calc R U .
H5C H 0.6571 0.6069 0.2057 0.062 Uiso 1 1 calc R U .
C6 C 0.7562(8) 0.7028(7) 0.3011(5) 0.040(3) Uani 1 1 d . . .
H6A H 0.7160 0.7485 0.2843 0.060 Uiso 1 1 calc R U .
H6B H 0.8148 0.7001 0.2834 0.060 Uiso 1 1 calc R U .
H6C H 0.7625 0.7163 0.3388 0.060 Uiso 1 1 calc R U .
C7 C 0.6112(8) 0.7874(8) 0.4035(5) 0.052(4) Uani 1 1 d . . .
H7A H 0.6341 0.7316 0.3875 0.078 Uiso 1 1 calc R U .
H7B H 0.6527 0.8038 0.4306 0.078 Uiso 1 1 calc R U .
H7C H 0.6053 0.8329 0.3759 0.078 Uiso 1 1 calc R U .
C8 C 0.5212(10) 0.6953(9) 0.4904(5) 0.070(5) Uani 1 1 d . . .
H8A H 0.4668 0.6933 0.5120 0.104 Uiso 1 1 calc R U .
H8B H 0.5692 0.7131 0.5127 0.104 Uiso 1 1 calc R U .
H8C H 0.5386 0.6371 0.4757 0.104 Uiso 1 1 calc R U .
C9 C 0.4633(10) 0.8850(9) 0.4668(5) 0.060(4) Uani 1 1 d . . .
H9A H 0.4541 0.9301 0.4391 0.090 Uiso 1 1 calc R U .
H9B H 0.5092 0.9008 0.4912 0.090 Uiso 1 1 calc R U .
H9C H 0.4073 0.8804 0.4865 0.090 Uiso 1 1 calc R U .
C10 C 0.2898(10) 0.6920(9) 0.4698(5) 0.060(4) Uani 1 1 d . . .
H10A H 0.3159 0.6311 0.4703 0.090 Uiso 1 1 calc R U .
H10B H 0.2250 0.6935 0.4746 0.090 Uiso 1 1 calc R U .
H10C H 0.3147 0.7242 0.4987 0.090 Uiso 1 1 calc R U .
C11 C 0.2571(8) 0.8560(8) 0.4041(5) 0.046(3) Uani 1 1 d . . .
H11A H 0.2754 0.8883 0.4349 0.069 Uiso 1 1 calc R U .
H11B H 0.1926 0.8517 0.4060 0.069 Uiso 1 1 calc R U .
H11C H 0.2719 0.8870 0.3714 0.069 Uiso 1 1 calc R U .
C12 C 0.2572(8) 0.6808(8) 0.3546(5) 0.040(3) Uani 1 1 d . . .
H12A H 0.2630 0.7067 0.3192 0.059 Uiso 1 1 calc R U .
H12B H 0.1939 0.6822 0.3646 0.059 Uiso 1 1 calc R U .
H12C H 0.2836 0.6199 0.3543 0.059 Uiso 1 1 calc R U .
C13 C 0.4805(8) 0.9472(7) 0.3078(4) 0.040(3) Uani 1 1 d . . .
H13A H 0.4500 0.8944 0.3146 0.060 Uiso 1 1 calc R U .
H13B H 0.4800 0.9819 0.3404 0.060 Uiso 1 1 calc R U .
H13C H 0.5423 0.9304 0.2966 0.060 Uiso 1 1 calc R U .
C14 C 0.3020(8) 1.0318(8) 0.2768(5) 0.044(3) Uani 1 1 d . . .
H14A H 0.2706 1.0775 0.2548 0.066 Uiso 1 1 calc R U .
H14B H 0.2995 1.0501 0.3140 0.066 Uiso 1 1 calc R U .
H14C H 0.2736 0.9772 0.2733 0.066 Uiso 1 1 calc R U .
C15 C 0.4709(8) 1.1210(7) 0.2554(5) 0.039(3) Uani 1 1 d . . .
H15A H 0.5319 1.1137 0.2409 0.058 Uiso 1 1 calc R U .
H15B H 0.4720 1.1416 0.2921 0.058 Uiso 1 1 calc R U .
H15C H 0.4348 1.1639 0.2339 0.058 Uiso 1 1 calc R U .
C16 C 0.3023(7) 1.0970(8) 0.1406(5) 0.040(3) Uani 1 1 d . . .
H16A H 0.2518 1.0630 0.1491 0.060 Uiso 1 1 calc R U .
H16B H 0.2921 1.1272 0.1065 0.060 Uiso 1 1 calc R U .
H16C H 0.3080 1.1401 0.1686 0.060 Uiso 1 1 calc R U .
C17 C 0.4984(8) 1.0891(7) 0.1145(4) 0.038(3) Uani 1 1 d . . .
H17A H 0.5078 1.1317 0.1422 0.057 Uiso 1 1 calc R U .
H17B H 0.4813 1.1200 0.0815 0.057 Uiso 1 1 calc R U .
H17C H 0.5536 1.0511 0.1085 0.057 Uiso 1 1 calc R U .
C18 C 0.3951(8) 0.9445(7) 0.0803(4) 0.037(3) Uani 1 1 d . . .
H18A H 0.4523 0.9104 0.0732 0.056 Uiso 1 1 calc R U .
H18B H 0.3765 0.9780 0.0484 0.056 Uiso 1 1 calc R U .
H18C H 0.3500 0.9048 0.0898 0.056 Uiso 1 1 calc R U .
C19 C 0.6714(8) 0.9147(8) 0.2002(4) 0.040(3) Uani 1 1 d . . .
H19A H 0.6208 0.9592 0.1966 0.061 Uiso 1 1 calc R U .
H19B H 0.7252 0.9432 0.2084 0.061 Uiso 1 1 calc R U .
H19C H 0.6589 0.8741 0.2291 0.061 Uiso 1 1 calc R U .
C20 C 0.7287(9) 0.9351(9) 0.0870(5) 0.057(4) Uani 1 1 d . . .
H20A H 0.7562 0.9041 0.0561 0.085 Uiso 1 1 calc R U .
H20B H 0.7727 0.9689 0.1038 0.085 Uiso 1 1 calc R U .
H20C H 0.6778 0.9748 0.0755 0.085 Uiso 1 1 calc R U .
C21 C 0.7875(8) 0.7709(9) 0.1471(6) 0.055(4) Uani 1 1 d . . .
H21A H 0.7761 0.7345 0.1783 0.083 Uiso 1 1 calc R U .
H21B H 0.8407 0.8016 0.1531 0.083 Uiso 1 1 calc R U .
H21C H 0.7970 0.7337 0.1157 0.083 Uiso 1 1 calc R U .
C22 C 0.6805(9) 0.7605(12) 0.0140(5) 0.080(6) Uani 1 1 d . . .
H22A H 0.6657 0.8190 -0.0012 0.120 Uiso 1 1 calc R U .
H22B H 0.6806 0.7166 -0.0140 0.120 Uiso 1 1 calc R U .
H22C H 0.7397 0.7577 0.0300 0.120 Uiso 1 1 calc R U .
C23 C 0.6188(11) 0.6222(9) 0.0875(6) 0.079(6) Uani 1 1 d . . .
H23A H 0.6785 0.6135 0.1027 0.118 Uiso 1 1 calc R U .
H23B H 0.6156 0.5838 0.0568 0.118 Uiso 1 1 calc R U .
H23C H 0.5744 0.6083 0.1143 0.118 Uiso 1 1 calc R U .
C24 C 0.4907(8) 0.7452(8) 0.0278(4) 0.040(3) Uani 1 1 d . . .
H24A H 0.4401 0.7415 0.0524 0.060 Uiso 1 1 calc R U .
H24B H 0.4929 0.6967 0.0026 0.060 Uiso 1 1 calc R U .
H24C H 0.4836 0.8009 0.0084 0.060 Uiso 1 1 calc R U .
C25 C 0.2146(8) 0.8650(7) 0.1680(5) 0.041(3) Uani 1 1 d . . .
H25A H 0.2706 0.8654 0.1873 0.062 Uiso 1 1 calc R U .
H25B H 0.1890 0.9254 0.1623 0.062 Uiso 1 1 calc R U .
H25C H 0.2262 0.8365 0.1335 0.062 Uiso 1 1 calc R U .
C26 C 0.1154(9) 0.8639(8) 0.2720(5) 0.048(4) Uani 1 1 d . . .
H26A H 0.0692 0.8376 0.2928 0.072 Uiso 1 1 calc R U .
H26B H 0.0961 0.9256 0.2648 0.072 Uiso 1 1 calc R U .
H26C H 0.1709 0.8599 0.2921 0.072 Uiso 1 1 calc R U .
C27 C 0.0249(8) 0.8198(8) 0.1721(5) 0.051(4) Uani 1 1 d . . .
H27A H 0.0310 0.7916 0.1372 0.077 Uiso 1 1 calc R U .
H27B H 0.0077 0.8825 0.1673 0.077 Uiso 1 1 calc R U .
H27C H -0.0210 0.7935 0.1932 0.077 Uiso 1 1 calc R U .
C28 C 0.1675(7) 0.5158(7) 0.2520(4) 0.032(3) Uani 1 1 d . . .
H28A H 0.2019 0.4914 0.2214 0.048 Uiso 1 1 calc R U .
H28B H 0.1264 0.4739 0.2645 0.048 Uiso 1 1 calc R U .
H28C H 0.2082 0.5273 0.2806 0.048 Uiso 1 1 calc R U .
C29 C 0.0266(8) 0.5898(8) 0.1766(5) 0.047(3) Uani 1 1 d . . .
H29A H -0.0170 0.6396 0.1690 0.071 Uiso 1 1 calc R U .
H29B H -0.0048 0.5393 0.1877 0.071 Uiso 1 1 calc R U .
H29C H 0.0623 0.5749 0.1445 0.071 Uiso 1 1 calc R U .
C30 C 0.0259(8) 0.6518(8) 0.2894(5) 0.050(4) Uani 1 1 d . . .
H30A H 0.0611 0.6627 0.3207 0.074 Uiso 1 1 calc R U .
H30B H -0.0117 0.6043 0.2972 0.074 Uiso 1 1 calc R U .
H30C H -0.0119 0.7050 0.2801 0.074 Uiso 1 1 calc R U .
C31 C 0.3737(9) 0.3901(8) 0.2417(5) 0.055(3) Uani 1 1 d . . .
H31A H 0.3713 0.4396 0.2663 0.082 Uiso 1 1 calc R U .
H31B H 0.4207 0.3454 0.2527 0.082 Uiso 1 1 calc R U .
H31C H 0.3162 0.3651 0.2423 0.082 Uiso 1 1 calc R U .
C32 C 0.5202(8) 0.4410(9) 0.1722(5) 0.054(4) Uani 1 1 d . . .
H32A H 0.5394 0.4529 0.1357 0.082 Uiso 1 1 calc R U .
H32B H 0.5528 0.3868 0.1850 0.082 Uiso 1 1 calc R U .
H32C H 0.5326 0.4897 0.1951 0.082 Uiso 1 1 calc R U .
C33 C 0.3852(9) 0.3322(8) 0.1307(5) 0.055(3) Uani 1 1 d . . .
H33A H 0.3217 0.3241 0.1276 0.082 Uiso 1 1 calc R U .
H33B H 0.4164 0.2797 0.1465 0.082 Uiso 1 1 calc R U .
H33C H 0.4105 0.3423 0.0953 0.082 Uiso 1 1 calc R U .
C34 C 0.3903(8) 0.5246(8) 0.0394(4) 0.044(3) Uani 1 1 d . . .
H34A H 0.4359 0.5644 0.0468 0.066 Uiso 1 1 calc R U .
H34B H 0.3650 0.5383 0.0043 0.066 Uiso 1 1 calc R U .
H34C H 0.4175 0.4640 0.0398 0.066 Uiso 1 1 calc R U .
C35 C 0.2122(8) 0.4637(8) 0.0742(5) 0.054(4) Uani 1 1 d . . .
H35A H 0.2385 0.4028 0.0745 0.081 Uiso 1 1 calc R U .
H35B H 0.1892 0.4788 0.0387 0.081 Uiso 1 1 calc R U .
H35C H 0.1632 0.4707 0.1003 0.081 Uiso 1 1 calc R U .
C36 C 0.2476(7) 0.6532(7) 0.0821(4) 0.033(3) Uani 1 1 d . . .
H36A H 0.1967 0.6639 0.1067 0.049 Uiso 1 1 calc R U .
H36B H 0.2272 0.6611 0.0455 0.049 Uiso 1 1 calc R U .
H36C H 0.2918 0.6945 0.0894 0.049 Uiso 1 1 calc R U .
C37 C 0.8714(13) -0.0731(13) 0.3249(8) 0.105(7) Uani 1 1 d . . .
H37A H 0.9170 -0.0329 0.3313 0.158 Uiso 1 1 calc R U .
H37B H 0.8594 -0.0749 0.2868 0.158 Uiso 1 1 calc R U .
H37C H 0.8926 -0.1319 0.3375 0.158 Uiso 1 1 calc R U .
C38 C 0.7914(15) -0.0433(16) 0.3530(10) 0.137(10) Uani 1 1 d . . .
H38A H 0.7397 -0.0573 0.3319 0.164 Uiso 1 1 calc R U .
H38B H 0.7893 -0.0761 0.3870 0.164 Uiso 1 1 calc R U .
C39 C 0.7064(19) 0.073(2) 0.3893(11) 0.201(15) Uani 1 1 d . . .
H39A H 0.7056 0.0469 0.4255 0.241 Uiso 1 1 calc R U .
H39B H 0.6547 0.0543 0.3698 0.241 Uiso 1 1 calc R U .
C40 C 0.701(2) 0.1672(19) 0.3925(11) 0.28(3) Uani 1 1 d . . .
H40A H 0.7162 0.1843 0.4284 0.417 Uiso 1 1 calc R U .
H40B H 0.6400 0.1915 0.3846 0.417 Uiso 1 1 calc R U .
H40C H 0.7425 0.1897 0.3667 0.417 Uiso 1 1 calc R U .
C41 C 0.0953(9) 0.0633(8) 0.3754(5) 0.049(4) Uani 1 1 d . . .
H41A H 0.0648 0.0093 0.3802 0.059 Uiso 1 1 calc R U .
H41B H 0.1597 0.0462 0.3693 0.059 Uiso 1 1 calc R U .
C42 C 0.0580(9) 0.1136(8) 0.3288(5) 0.048(4) Uani 1 1 d . . .
H42A H 0.0635 0.0768 0.2966 0.058 Uiso 1 1 calc R U .
H42B H -0.0059 0.1325 0.3351 0.058 Uiso 1 1 calc R U .
C43 C 0.0671(11) 0.2565(9) 0.2884(5) 0.067(5) Uani 1 1 d . . .
H43A H 0.0441 0.2297 0.2563 0.081 Uiso 1 1 calc R U .
H43B H 0.1117 0.2965 0.2768 0.081 Uiso 1 1 calc R U .
C44 C -0.0085(11) 0.3080(9) 0.3172(5) 0.073(5) Uani 1 1 d . . .
H44A H -0.0276 0.3625 0.2975 0.087 Uiso 1 1 calc R U .
H44B H -0.0602 0.2729 0.3213 0.087 Uiso 1 1 calc R U .
C45 C -0.0067(9) 0.4115(8) 0.3884(5) 0.054(4) Uani 1 1 d . . .
H45A H -0.0720 0.4135 0.3943 0.065 Uiso 1 1 calc R U .
H45B H 0.0053 0.4577 0.3622 0.065 Uiso 1 1 calc R U .
C46 C 0.0386(8) 0.4280(8) 0.4402(5) 0.043(3) Uani 1 1 d . . .
H46A H 0.0315 0.4915 0.4479 0.052 Uiso 1 1 calc R U .
H46B H 0.0091 0.3974 0.4694 0.052 Uiso 1 1 calc R U .
C47 C 0.1736(10) 0.4107(8) 0.4910(5) 0.054(4) Uani 1 1 d . . .
H47A H 0.1414 0.4629 0.5077 0.065 Uiso 1 1 calc R U .
H47B H 0.2366 0.4230 0.4858 0.065 Uiso 1 1 calc R U .
C48 C 0.1704(8) 0.3334(9) 0.5288(5) 0.050(4) Uani 1 1 d . . .
H48A H 0.2041 0.2812 0.5131 0.061 Uiso 1 1 calc R U .
H48B H 0.1988 0.3465 0.5627 0.061 Uiso 1 1 calc R U .
C49 C 0.0722(9) 0.2543(11) 0.5809(5) 0.062(4) Uani 1 1 d . . .
H49A H 0.0750 0.2841 0.6155 0.075 Uiso 1 1 calc R U .
H49B H 0.1224 0.2080 0.5787 0.075 Uiso 1 1 calc R U .
C50 C -0.0155(10) 0.2135(11) 0.5770(6) 0.068(5) Uani 1 1 d . . .
H50A H -0.0300 0.1864 0.6115 0.081 Uiso 1 1 calc R U .
H50B H -0.0640 0.2593 0.5685 0.081 Uiso 1 1 calc R U .
C51 C -0.0383(8) 0.1817(10) 0.4848(5) 0.051(4) Uani 1 1 d . . .
H51A H -0.0128 0.2375 0.4766 0.061 Uiso 1 1 calc R U .
H51B H -0.1041 0.1921 0.4844 0.061 Uiso 1 1 calc R U .
C52 C -0.0069(8) 0.1140(9) 0.4447(5) 0.048(4) Uani 1 1 d . . .
H52A H -0.0106 0.0555 0.4611 0.058 Uiso 1 1 calc R U .
H52B H -0.0486 0.1189 0.4146 0.058 Uiso 1 1 calc R U .
C53 C 0.1502(9) 0.0881(9) 0.4644(5) 0.053(4) Uani 1 1 d . . .
H53A H 0.1370 0.1221 0.4973 0.064 Uiso 1 1 calc R U .
H53B H 0.1440 0.0258 0.4729 0.064 Uiso 1 1 calc R U .
C54 C 0.2445(8) 0.0970(8) 0.4479(5) 0.050(4) Uani 1 1 d . . .
H54A H 0.2829 0.0965 0.4795 0.060 Uiso 1 1 calc R U .
H54B H 0.2668 0.0479 0.4246 0.060 Uiso 1 1 calc R U .
C55 C 0.3288(9) 0.1973(8) 0.3996(5) 0.050(4) Uani 1 1 d . . .
H55A H 0.3665 0.1423 0.3922 0.059 Uiso 1 1 calc R U .
H55B H 0.3597 0.2319 0.4254 0.059 Uiso 1 1 calc R U .
C56 C 0.3111(9) 0.2489(8) 0.3489(5) 0.053(4) Uani 1 1 d . . .
H56A H 0.3655 0.2763 0.3379 0.064 Uiso 1 1 calc R U .
H56B H 0.2965 0.2089 0.3203 0.064 Uiso 1 1 calc R U .
C57 C 0.2645(10) 0.3917(8) 0.3802(5) 0.056(4) Uani 1 1 d . . .
H57A H 0.2977 0.4258 0.3544 0.067 Uiso 1 1 calc R U .
H57B H 0.3037 0.3760 0.4107 0.067 Uiso 1 1 calc R U .
C58 C 0.1818(10) 0.4454(8) 0.3989(5) 0.053(4) Uani 1 1 d . . .
H58A H 0.1981 0.5010 0.4141 0.064 Uiso 1 1 calc R U .
H58B H 0.1423 0.4598 0.3683 0.064 Uiso 1 1 calc R U .
C59 C 1.0516(9) 0.3238(10) 0.0059(6) 0.062(4) Uiso 1 1 d D . .
C60 C 0.9637(9) 0.3678(14) -0.0120(6) 0.027(5) Uiso 0.5 1 d D . P
C61 C 0.9103(13) 0.4513(11) 0.0667(6) 0.038(6) Uiso 0.5 1 d D . P
C62 C 0.8489(9) 0.4427(9) 0.1143(5) 0.056(4) Uiso 1 1 d D . .
C63 C 0.8518(8) 0.3429(8) 0.1897(5) 0.040(3) Uiso 1 1 d . . .
C64 C 0.7526(10) 0.3178(10) 0.1924(6) 0.065(4) Uiso 1 1 d . . .
C65 C 0.8042(13) 0.1491(12) 0.2431(7) 0.094(6) Uiso 1 1 d . . .
C67 C 0.9132(13) 0.0924(16) 0.1731(7) 0.112(7) Uiso 1 1 d D . .
C68 C 1.0091(13) 0.1010(12) 0.1562(10) 0.047(7) Uiso 0.5 1 d D . P
C69 C 1.0723(11) 0.2367(13) 0.1246(7) 0.032(6) Uiso 0.5 1 d D . P
C70 C 1.1080(11) 0.2173(11) 0.0696(6) 0.080(5) Uiso 1 1 d D . .
C71 C 1.0416(10) 0.1711(10) -0.0125(6) 0.071(5) Uiso 1 1 d D . .
C72 C 1.0055(11) 0.0864(11) 0.0032(9) 0.043(7) Uiso 0.5 1 d D . P
C73 C 0.8513(13) 0.129(2) -0.0215(7) 0.058(9) Uiso 0.5 1 d D . P
C74 C 0.7722(15) 0.1573(11) 0.0134(8) 0.025(5) Uiso 0.5 1 d D . P
C75 C 0.6754(10) 0.2413(10) 0.1187(6) 0.064(4) Uiso 1 1 d . . .
C60B C 0.9912(10) 0.3981(16) 0.0294(16) 0.121(15) Uiso 0.5 1 d D . P
C61B C 0.8242(13) 0.4320(18) 0.0570(7) 0.078(10) Uiso 0.5 1 d D . P
C67B C 0.951(3) 0.0679(19) 0.1950(14) 0.116(16) Uiso 0.5 1 d D . P
C68B C 0.944(3) 0.107(2) 0.1397(17) 0.16(2) Uiso 0.5 1 d D . P
C69B C 1.0829(15) 0.157(2) 0.1140(14) 0.142(18) Uiso 0.5 1 d D . P
C72B C 0.9473(14) 0.155(2) -0.0270(8) 0.101(13) Uiso 0.5 1 d D . P
C73B C 0.8236(11) 0.134(2) 0.0002(11) 0.073(10) Uiso 0.5 1 d D . P
C74B C 0.7411(15) 0.1478(11) 0.0353(11) 0.044(7) Uiso 0.5 1 d D . P
C66 C 0.7396(14) 0.1619(15) 0.2037(9) 0.112(7) Uiso 1 1 d . . .
Ce1 Ce 0.33037(4) 0.65506(4) 0.20319(2) 0.02079(17) Uani 1 1 d . . .
Ce2 Ce 0.48371(4) 0.81323(4) 0.18851(2) 0.01921(16) Uani 1 1 d . . .
Ce3 Ce 0.48092(4) 0.68534(4) 0.30491(2) 0.02477(17) Uani 1 1 d . . .
Li1 Li 0.8976(15) 0.2511(17) 0.0774(9) 0.061(7) Uani 1 1 d . . .
Li2 Li 0.1353(15) 0.2525(14) 0.3930(8) 0.046(6) Uani 1 1 d . . .
N1 N 0.1745(6) 0.6965(5) 0.2148(3) 0.024(2) Uani 1 1 d . . .
N2 N 0.3363(5) 0.5231(5) 0.1546(3) 0.024(2) Uani 1 1 d . . .
N3 N 0.6092(6) 0.5888(5) 0.3260(3) 0.029(2) Uani 1 1 d . . .
N4 N 0.4271(6) 0.7426(5) 0.3898(4) 0.033(2) Uani 1 1 d . . .
N5 N 0.4330(5) 0.9652(5) 0.1936(3) 0.024(2) Uani 1 1 d . . .
N6 N 0.5948(6) 0.8073(6) 0.1200(3) 0.030(2) Uani 1 1 d . . .
N7 N 0.1349(7) 0.3975(6) 0.4389(4) 0.041(3) Uani 1 1 d . . .
N8 N 0.0827(7) 0.1180(7) 0.4237(4) 0.042(3) Uani 1 1 d . . .
N9 N 0.7451(9) 0.2275(8) 0.1685(6) 0.090(5) Uani 1 1 d . . .
N10 N 1.0374(7) 0.2392(8) 0.0307(4) 0.053(3) Uani 1 1 d . . .
O1 O 0.3838(5) 0.7659(5) 0.2505(3) 0.034(2) Uani 1 1 d . . .
O2 O 0.4078(5) 0.5956(4) 0.2635(3) 0.0304(19) Uani 1 1 d . . .
O3 O 0.5586(5) 0.7515(4) 0.2506(3) 0.0266(18) Uani 1 1 d . . .
O4 O 0.4118(4) 0.7238(4) 0.1505(3) 0.0255(17) Uani 1 1 d . . .
O5 O 0.0796(6) 0.3154(7) 0.5390(3) 0.059(3) Uani 1 1 d . . .
O6 O -0.0087(6) 0.1489(7) 0.5368(4) 0.068(3) Uani 1 1 d . . .
O7 O 0.0261(6) 0.3279(5) 0.3682(3) 0.047(2) Uani 1 1 d . . .
O8 O 0.1085(6) 0.1899(5) 0.3217(3) 0.047(2) Uani 1 1 d . . .
O9 O 0.2398(6) 0.3147(5) 0.3558(3) 0.052(3) Uani 1 1 d . . .
O10 O 0.2455(6) 0.1792(5) 0.4196(3) 0.048(2) Uani 1 1 d . . .
O11 O 0.7756(8) 0.2312(7) 0.0514(4) 0.089(4) Uiso 1 1 d D . .
O12 O 0.9143(8) 0.1158(9) 0.0225(5) 0.031(4) Uiso 0.5 1 d D . P
O13 O 0.9907(8) 0.1881(8) 0.1307(5) 0.101(4) Uiso 1 1 d D . .
O14 O 0.9042(7) 0.1433(7) 0.2241(4) 0.083(3) Uiso 1 1 d D . .
O15 O 0.8758(5) 0.3542(5) 0.1353(3) 0.045(2) Uiso 1 1 d . . .
O16 O 0.8982(6) 0.3746(6) 0.0325(3) 0.051(2) Uiso 1 1 d D . .
O17 O 0.7828(9) 0.0447(11) 0.3638(5) 0.120(5) Uani 1 1 d . . .
Si1 Si 0.4216(2) 1.0139(2) 0.25403(13) 0.0296(8) Uani 1 1 d . . .
Si2 Si 0.4077(2) 1.0211(2) 0.13620(13) 0.0275(8) Uani 1 1 d . . .
Si3 Si 0.6892(2) 0.8529(2) 0.13639(14) 0.0371(9) Uani 1 1 d . . .
Si4 Si 0.5960(2) 0.7384(2) 0.06599(14) 0.0403(9) Uani 1 1 d . . .
Si5 Si 0.3985(2) 0.4285(2) 0.17361(13) 0.0330(8) Uani 1 1 d . . .
Si6 Si 0.2996(2) 0.5382(2) 0.09147(13) 0.0314(8) Uani 1 1 d . . .
Si7 Si 0.1029(2) 0.6198(2) 0.23217(14) 0.0322(8) Uani 1 1 d . . .
Si8 Si 0.1347(2) 0.8040(2) 0.20755(13) 0.0289(8) Uani 1 1 d . . .
Si9 Si 0.7096(2) 0.5958(2) 0.29492(14) 0.0376(9) Uani 1 1 d . . .
Si10 Si 0.5860(2) 0.5001(2) 0.36319(15) 0.0430(10) Uani 1 1 d . . .
Si11 Si 0.5003(3) 0.7760(2) 0.43489(14) 0.0429(9) Uani 1 1 d . . .
Si12 Si 0.3164(2) 0.7445(2) 0.40392(13) 0.0348(8) Uani 1 1 d . . .
C76 C 0.7054(13) 0.2733(13) 0.0753(8) 0.093(6) Uiso 1 1 d . . .

loop_
_atom_site_aniso_label
_atom_site_aniso_U_11
_atom_site_aniso_U_22
_atom_site_aniso_U_33
_atom_site_aniso_U_23
_atom_site_aniso_U_13
_atom_site_aniso_U_12
C1 0.072(11) 0.060(10) 0.070(11) 0.043(8) -0.024(9) -0.001(9)
C2 0.075(10) 0.023(7) 0.050(9) 0.001(6) -0.011(7) -0.009(7)
C3 0.067(11) 0.023(8) 0.119(14) 0.012(8) -0.009(10) -0.003(7)
C4 0.041(8) 0.049(9) 0.090(12) -0.001(8) -0.033(8) 0.013(7)
C5 0.041(8) 0.034(8) 0.048(8) -0.016(6) -0.009(6) 0.007(6)
C6 0.034(7) 0.030(7) 0.056(9) -0.009(6) -0.012(6) 0.000(6)
C7 0.067(10) 0.034(8) 0.056(9) -0.001(7) -0.023(8) -0.004(7)
C8 0.101(13) 0.063(11) 0.048(9) 0.017(8) -0.037(9) -0.023(10)
C9 0.079(11) 0.065(11) 0.038(8) -0.011(7) -0.006(8) -0.019(9)
C10 0.081(11) 0.057(10) 0.041(9) 0.022(7) 0.002(8) 0.000(8)
C11 0.051(9) 0.047(8) 0.039(8) -0.003(6) 0.002(7) 0.001(7)
C12 0.037(7) 0.033(7) 0.050(8) 0.001(6) -0.005(6) -0.011(6)
C13 0.067(9) 0.027(7) 0.025(7) -0.011(5) -0.010(6) 0.004(7)
C14 0.049(8) 0.034(8) 0.049(8) -0.022(6) 0.005(7) 0.000(6)
C15 0.046(8) 0.029(7) 0.040(8) 0.000(6) 0.001(6) 0.002(6)
C16 0.029(7) 0.034(7) 0.057(9) 0.017(6) -0.001(6) -0.002(6)
C17 0.054(8) 0.033(7) 0.027(7) 0.006(5) -0.003(6) -0.003(6)
C18 0.043(8) 0.026(7) 0.041(8) 0.017(6) -0.007(6) 0.001(6)
C19 0.044(8) 0.038(8) 0.042(8) 0.006(6) -0.014(6) -0.015(6)
C20 0.042(8) 0.062(10) 0.067(10) 0.007(8) 0.006(7) -0.006(8)
C21 0.032(8) 0.064(10) 0.069(10) -0.001(8) -0.002(7) 0.005(7)
C22 0.037(9) 0.148(17) 0.054(10) -0.031(11) 0.014(7) -0.007(10)
C23 0.115(14) 0.048(10) 0.067(11) -0.037(8) -0.041(10) 0.044(9)
C24 0.043(8) 0.046(8) 0.029(7) -0.005(6) -0.008(6) 0.000(7)
C25 0.052(8) 0.022(7) 0.050(8) -0.012(6) -0.008(7) -0.009(6)
C26 0.059(9) 0.032(8) 0.055(9) -0.009(6) 0.016(7) -0.014(7)
C27 0.044(8) 0.026(7) 0.084(11) 0.003(7) -0.022(8) -0.002(6)
C28 0.029(7) 0.029(7) 0.042(7) 0.005(6) 0.007(6) -0.016(6)
C29 0.056(9) 0.032(8) 0.055(9) -0.002(6) -0.011(7) -0.008(7)
C30 0.033(8) 0.048(9) 0.067(10) 0.003(7) 0.014(7) -0.006(7)
C31 0.080(8) 0.023(5) 0.059(7) -0.005(5) -0.008(6) 0.013(5)
C32 0.039(8) 0.056(10) 0.066(10) -0.010(8) 0.007(7) 0.010(7)
C33 0.080(8) 0.023(5) 0.059(7) -0.005(5) -0.008(6) 0.013(5)
C34 0.054(9) 0.041(8) 0.035(8) 0.000(6) -0.011(6) 0.009(7)
C35 0.058(9) 0.038(8) 0.067(10) -0.025(7) -0.025(8) 0.001(7)
C36 0.033(7) 0.028(7) 0.037(7) -0.003(5) -0.006(6) 0.006(6)
C37 0.111(17) 0.100(16) 0.107(16) 0.022(13) -0.001(14) -0.019(13)
C38 0.107(18) 0.14(2) 0.16(2) -0.002(19) 0.090(17) -0.005(17)
C39 0.18(3) 0.24(4) 0.16(3) 0.02(3) 0.09(2) 0.09(3)
C40 0.48(6) 0.17(3) 0.13(2) 0.04(2) 0.09(3) 0.23(4)
C41 0.068(10) 0.030(8) 0.047(9) 0.005(6) 0.003(7) 0.010(7)
C42 0.059(9) 0.035(8) 0.048(9) -0.011(7) 0.018(7) 0.005(7)
C43 0.131(15) 0.046(9) 0.024(8) -0.003(7) -0.018(9) 0.002(10)
C44 0.143(16) 0.039(9) 0.032(8) -0.014(7) -0.033(9) 0.020(10)
C45 0.069(10) 0.040(9) 0.050(9) -0.009(7) -0.011(8) 0.022(8)
C46 0.067(10) 0.029(7) 0.030(7) -0.005(6) -0.010(7) 0.023(7)
C47 0.093(12) 0.039(8) 0.029(8) 0.002(6) -0.005(7) 0.008(8)
C48 0.037(8) 0.071(11) 0.042(8) -0.009(7) -0.010(7) 0.003(8)
C49 0.049(9) 0.103(13) 0.032(8) 0.016(8) 0.010(7) 0.007(9)
C50 0.062(11) 0.095(13) 0.045(9) 0.005(9) 0.018(8) 0.001(10)
C51 0.034(8) 0.084(11) 0.030(8) 0.010(7) 0.004(6) 0.017(8)
C52 0.038(8) 0.060(10) 0.044(8) 0.002(7) 0.009(7) 0.004(7)
C53 0.063(10) 0.046(9) 0.048(9) 0.004(7) 0.010(8) 0.003(8)
C54 0.048(9) 0.044(9) 0.055(9) 0.014(7) 0.009(7) 0.003(7)
C55 0.052(9) 0.037(8) 0.061(10) -0.004(7) 0.004(8) -0.009(7)
C56 0.066(10) 0.038(8) 0.055(9) -0.008(7) 0.024(8) -0.005(8)
C57 0.081(11) 0.035(8) 0.050(9) -0.008(7) 0.025(8) -0.002(8)
C58 0.102(12) 0.026(7) 0.029(8) 0.003(6) -0.002(8) -0.002(8)
Ce1 0.0236(4) 0.0141(3) 0.0245(4) -0.0024(3) -0.0040(3) -0.0005(3)
Ce2 0.0210(3) 0.0136(3) 0.0226(4) -0.0013(3) -0.0043(3) 0.0010(3)
Ce3 0.0309(4) 0.0145(3) 0.0290(4) 0.0006(3) -0.0084(3) -0.0013(3)
Li1 0.048(15) 0.072(18) 0.057(16) -0.001(13) -0.011(12) 0.032(13)
Li2 0.068(16) 0.043(13) 0.022(11) -0.006(10) 0.005(10) 0.019(12)
N1 0.031(5) 0.015(5) 0.026(5) 0.004(4) -0.010(4) -0.009(4)
N2 0.028(5) 0.012(5) 0.032(5) -0.005(4) -0.003(4) 0.004(4)
N3 0.046(6) 0.012(5) 0.032(6) 0.008(4) -0.020(5) -0.010(4)
N4 0.050(6) 0.013(5) 0.037(6) 0.004(4) -0.018(5) -0.002(5)
N5 0.021(5) 0.016(5) 0.036(6) 0.004(4) -0.001(4) -0.002(4)
N6 0.031(6) 0.031(6) 0.026(5) -0.006(4) 0.000(4) -0.001(5)
N7 0.062(8) 0.035(6) 0.024(6) 0.002(5) -0.006(5) 0.013(6)
N8 0.045(7) 0.042(7) 0.036(6) 0.005(5) 0.005(5) 0.007(5)
N9 0.094(11) 0.037(8) 0.136(14) -0.020(8) 0.046(10) 0.004(8)
N10 0.049(7) 0.064(8) 0.048(7) 0.001(6) -0.007(6) -0.016(6)
O1 0.043(5) 0.028(5) 0.035(5) 0.014(4) -0.019(4) -0.021(4)
O2 0.044(5) 0.012(4) 0.035(5) 0.002(3) -0.004(4) -0.005(4)
O3 0.029(4) 0.015(4) 0.036(5) 0.004(3) -0.008(4) 0.002(3)
O4 0.027(4) 0.019(4) 0.029(4) -0.004(3) -0.006(3) 0.004(3)
O5 0.055(6) 0.088(8) 0.030(5) 0.010(5) -0.005(5) 0.007(6)
O6 0.067(7) 0.093(8) 0.039(6) 0.004(6) 0.012(5) 0.010(6)
O7 0.072(6) 0.035(5) 0.030(5) -0.007(4) -0.014(4) 0.015(5)
O8 0.068(6) 0.039(5) 0.032(5) -0.002(4) 0.013(5) 0.002(5)
O9 0.073(7) 0.021(5) 0.062(6) -0.014(4) 0.022(5) -0.008(5)
O10 0.050(6) 0.039(5) 0.052(6) 0.006(4) 0.012(5) 0.009(5)
O17 0.103(11) 0.154(15) 0.091(10) -0.002(10) 0.004(8) 0.054(11)
Si1 0.038(2) 0.0151(16) 0.0351(19) -0.0039(14) 0.0007(16) 0.0014(15)
Si2 0.0294(18) 0.0177(17) 0.0354(19) 0.0088(14) -0.0061(15) -0.0017(14)
Si3 0.0240(18) 0.042(2) 0.045(2) 0.0031(17) -0.0010(16) -0.0034(17)
Si4 0.034(2) 0.050(2) 0.034(2) -0.0128(18) -0.0010(17) 0.0084(18)
Si5 0.041(2) 0.0162(17) 0.040(2) -0.0048(15) -0.0028(17) 0.0050(15)
Si6 0.036(2) 0.0213(18) 0.036(2) -0.0109(15) -0.0101(16) 0.0032(15)
Si7 0.0271(18) 0.0236(18) 0.047(2) -0.0036(15) -0.0020(16) -0.0057(15)
Si8 0.0252(18) 0.0233(18) 0.038(2) -0.0064(15) 0.0005(15) -0.0012(15)
Si9 0.034(2) 0.0259(19) 0.052(2) 0.0003(16) -0.0168(18) 0.0042(16)
Si10 0.049(2) 0.025(2) 0.056(2) 0.0146(17) -0.0216(19) -0.0027(17)
Si11 0.060(3) 0.036(2) 0.035(2) -0.0016(17) -0.0137(19) -0.0086(19)
Si12 0.050(2) 0.0253(19) 0.0290(19) 0.0027(15) -0.0012(17) -0.0017(17)

loop_
_atom_type_symbol
_atom_type_description
_atom_type_scat_dispersion_real
_atom_type_scat_dispersion_imag
_atom_type_scat_source
C C 0.0033 0.0016 'International Tables Vol C Tables 4.2.6.8 and 6.1.1.4'
N N 0.0061 0.0033 'International Tables Vol C Tables 4.2.6.8 and 6.1.1.4'
O O 0.0106 0.0060 'International Tables Vol C Tables 4.2.6.8 and 6.1.1.4'
Si Si 0.0817 0.0704 'International Tables Vol C Tables 4.2.6.8 and 6.1.1.4'
Ce Ce -0.2486 2.6331 'International Tables Vol C Tables 4.2.6.8 and 6.1.1.4'
Li Li -0.0003 0.0001 'International Tables Vol C Tables 4.2.6.8 and 6.1.1.4'
H H 0.0000 0.0000 'International Tables Vol C Tables 4.2.6.8 and 6.1.1.4'

loop_
_geom_angle_atom_site_label_1
_geom_angle_atom_site_label_2
_geom_angle_atom_site_label_3
_geom_angle
Si10 C1 H1A 109.5
Si10 C1 H1B 109.5
H1A C1 H1B 109.5
Si10 C1 H1C 109.5
H1A C1 H1C 109.5
H1B C1 H1C 109.5
Si10 C2 H2A 109.5
Si10 C2 H2B 109.5
H2A C2 H2B 109.5
Si10 C2 H2C 109.5
H2A C2 H2C 109.5
H2B C2 H2C 109.5
Si10 C3 H3A 109.5
Si10 C3 H3B 109.5
H3A C3 H3B 109.5
Si10 C3 H3C 109.5
H3A C3 H3C 109.5
H3B C3 H3C 109.5
Si9 C4 H4A 109.5
Si9 C4 H4B 109.5
H4A C4 H4B 109.5
Si9 C4 H4C 109.5
H4A C4 H4C 109.5
H4B C4 H4C 109.5
Si9 C5 H5A 109.5
Si9 C5 H5B 109.5
H5A C5 H5B 109.5
Si9 C5 H5C 109.5
H5A C5 H5C 109.5
H5B C5 H5C 109.5
Si9 C6 H6A 109.5
Si9 C6 H6B 109.5
H6A C6 H6B 109.5
Si9 C6 H6C 109.5
H6A C6 H6C 109.5
H6B C6 H6C 109.5
Si11 C7 H7A 109.5
Si11 C7 H7B 109.5
H7A C7 H7B 109.5
Si11 C7 H7C 109.5
H7A C7 H7C 109.5
H7B C7 H7C 109.5
Si11 C8 H8A 109.5
Si11 C8 H8B 109.5
H8A C8 H8B 109.5
Si11 C8 H8C 109.5
H8A C8 H8C 109.5
H8B C8 H8C 109.5
Si11 C9 H9A 109.5
Si11 C9 H9B 109.5
H9A C9 H9B 109.5
Si11 C9 H9C 109.5
H9A C9 H9C 109.5
H9B C9 H9C 109.5
Si12 C10 H10A 109.5
Si12 C10 H10B 109.5
H10A C10 H10B 109.5
Si12 C10 H10C 109.5
H10A C10 H10C 109.5
H10B C10 H10C 109.5
Si12 C11 H11A 109.5
Si12 C11 H11B 109.5
H11A C11 H11B 109.5
Si12 C11 H11C 109.5
H11A C11 H11C 109.5
H11B C11 H11C 109.5
Si12 C12 H12A 109.5
Si12 C12 H12B 109.5
H12A C12 H12B 109.5
Si12 C12 H12C 109.5
H12A C12 H12C 109.5
H12B C12 H12C 109.5
Si1 C13 H13A 109.5
Si1 C13 H13B 109.5
H13A C13 H13B 109.5
Si1 C13 H13C 109.5
H13A C13 H13C 109.5
H13B C13 H13C 109.5
Si1 C14 H14A 109.5
Si1 C14 H14B 109.5
H14A C14 H14B 109.5
Si1 C14 H14C 109.5
H14A C14 H14C 109.5
H14B C14 H14C 109.5
Si1 C15 H15A 109.5
Si1 C15 H15B 109.5
H15A C15 H15B 109.5
Si1 C15 H15C 109.5
H15A C15 H15C 109.5
H15B C15 H15C 109.5
Si2 C16 H16A 109.5
Si2 C16 H16B 109.5
H16A C16 H16B 109.5
Si2 C16 H16C 109.5
H16A C16 H16C 109.5
H16B C16 H16C 109.5
Si2 C17 H17A 109.5
Si2 C17 H17B 109.5
H17A C17 H17B 109.5
Si2 C17 H17C 109.5
H17A C17 H17C 109.5
H17B C17 H17C 109.5
Si2 C18 H18A 109.5
Si2 C18 H18B 109.5
H18A C18 H18B 109.5
Si2 C18 H18C 109.5
H18A C18 H18C 109.5
H18B C18 H18C 109.5
Si3 C19 H19A 109.5
Si3 C19 H19B 109.5
H19A C19 H19B 109.5
Si3 C19 H19C 109.5
H19A C19 H19C 109.5
H19B C19 H19C 109.5
Si3 C20 H20A 109.5
Si3 C20 H20B 109.5
H20A C20 H20B 109.5
Si3 C20 H20C 109.5
H20A C20 H20C 109.5
H20B C20 H20C 109.5
Si3 C21 H21A 109.5
Si3 C21 H21B 109.5
H21A C21 H21B 109.5
Si3 C21 H21C 109.5
H21A C21 H21C 109.5
H21B C21 H21C 109.5
Si4 C22 H22A 109.5
Si4 C22 H22B 109.5
H22A C22 H22B 109.5
Si4 C22 H22C 109.5
H22A C22 H22C 109.5
H22B C22 H22C 109.5
Si4 C23 H23A 109.5
Si4 C23 H23B 109.5
H23A C23 H23B 109.5
Si4 C23 H23C 109.5
H23A C23 H23C 109.5
H23B C23 H23C 109.5
Si4 C24 H24A 109.5
Si4 C24 H24B 109.5
H24A C24 H24B 109.5
Si4 C24 H24C 109.5
H24A C24 H24C 109.5
H24B C24 H24C 109.5
Si8 C25 H25A 109.5
Si8 C25 H25B 109.5
H25A C25 H25B 109.5
Si8 C25 H25C 109.5
H25A C25 H25C 109.5
H25B C25 H25C 109.5
Si8 C26 H26A 109.5
Si8 C26 H26B 109.5
H26A C26 H26B 109.5
Si8 C26 H26C 109.5
H26A C26 H26C 109.5
H26B C26 H26C 109.5
Si8 C27 H27A 109.5
Si8 C27 H27B 109.5
H27A C27 H27B 109.5
Si8 C27 H27C 109.5
H27A C27 H27C 109.5
H27B C27 H27C 109.5
Si7 C28 H28A 109.5
Si7 C28 H28B 109.5
H28A C28 H28B 109.5
Si7 C28 H28C 109.5
H28A C28 H28C 109.5
H28B C28 H28C 109.5
Si7 C29 H29A 109.5
Si7 C29 H29B 109.5
H29A C29 H29B 109.5
Si7 C29 H29C 109.5
H29A C29 H29C 109.5
H29B C29 H29C 109.5
Si7 C30 H30A 109.5
Si7 C30 H30B 109.5
H30A C30 H30B 109.5
Si7 C30 H30C 109.5
H30A C30 H30C 109.5
H30B C30 H30C 109.5
Si5 C31 H31A 109.5
Si5 C31 H31B 109.5
H31A C31 H31B 109.5
Si5 C31 H31C 109.5
H31A C31 H31C 109.5
H31B C31 H31C 109.5
Si5 C32 H32A 109.5
Si5 C32 H32B 109.5
H32A C32 H32B 109.5
Si5 C32 H32C 109.5
H32A C32 H32C 109.5
H32B C32 H32C 109.5
Si5 C33 H33A 109.5
Si5 C33 H33B 109.5
H33A C33 H33B 109.5
Si5 C33 H33C 109.5
H33A C33 H33C 109.5
H33B C33 H33C 109.5
Si6 C34 H34A 109.5
Si6 C34 H34B 109.5
H34A C34 H34B 109.5
Si6 C34 H34C 109.5
H34A C34 H34C 109.5
H34B C34 H34C 109.5
Si6 C35 H35A 109.5
Si6 C35 H35B 109.5
H35A C35 H35B 109.5
Si6 C35 H35C 109.5
H35A C35 H35C 109.5
H35B C35 H35C 109.5
Si6 C36 H36A 109.5
Si6 C36 H36B 109.5
H36A C36 H36B 109.5
Si6 C36 H36C 109.5
H36A C36 H36C 109.5
H36B C36 H36C 109.5
C38 C37 H37A 109.5
C38 C37 H37B 109.5
H37A C37 H37B 109.5
C38 C37 H37C 109.5
H37A C37 H37C 109.5
H37B C37 H37C 109.5
O17 C38 C37 114.4(19)
O17 C38 H38A 108.7
C37 C38 H38A 108.7
O17 C38 H38B 108.7
C37 C38 H38B 108.7
H38A C38 H38B 107.6
O17 C39 C40 109(3)
O17 C39 H39A 110.0
C40 C39 H39A 110.0
O17 C39 H39B 110.0
C40 C39 H39B 110.0
H39A C39 H39B 108.4
C39 C40 H40A 109.5
C39 C40 H40B 109.5
H40A C40 H40B 109.5
C39 C40 H40C 109.5
H40A C40 H40C 109.5
H40B C40 H40C 109.5
N8 C41 C42 109.4(10)
N8 C41 H41A 109.8
C42 C41 H41A 109.8
N8 C41 H41B 109.8
C42 C41 H41B 109.8
H41A C41 H41B 108.2
O8 C42 C41 107.6(11)
O8 C42 H42A 110.2
C41 C42 H42A 110.2
O8 C42 H42B 110.2
C41 C42 H42B 110.2
H42A C42 H42B 108.5
O8 C43 C44 111.0(11)
O8 C43 H43A 109.4
C44 C43 H43A 109.4
O8 C43 H43B 109.4
C44 C43 H43B 109.4
H43A C43 H43B 108.0
O7 C44 C43 105.5(12)
O7 C44 H44A 110.6
C43 C44 H44A 110.6
O7 C44 H44B 110.6
C43 C44 H44B 110.6
H44A C44 H44B 108.8
O7 C45 C46 109.8(10)
O7 C45 H45A 109.7
C46 C45 H45A 109.7
O7 C45 H45B 109.7
C46 C45 H45B 109.7
H45A C45 H45B 108.2
N7 C46 C45 112.3(10)
N7 C46 H46A 109.1
C45 C46 H46A 109.1
N7 C46 H46B 109.1
C45 C46 H46B 109.1
H46A C46 H46B 107.9
N7 C47 C48 114.1(11)
N7 C47 H47A 108.7
C48 C47 H47A 108.7
N7 C47 H47B 108.7
C48 C47 H47B 108.7
H47A C47 H47B 107.6
O5 C48 C47 110.6(11)
O5 C48 H48A 109.5
C47 C48 H48A 109.5
O5 C48 H48B 109.5
C47 C48 H48B 109.5
H48A C48 H48B 108.1
O5 C49 C50 109.9(11)
O5 C49 H49A 109.7
C50 C49 H49A 109.7
O5 C49 H49B 109.7
C50 C49 H49B 109.7
H49A C49 H49B 108.2
O6 C50 C49 109.6(12)
O6 C50 H50A 109.7
C49 C50 H50A 109.7
O6 C50 H50B 109.7
C49 C50 H50B 109.7
H50A C50 H50B 108.2
O6 C51 C52 107.5(11)
O6 C51 H51A 110.2
C52 C51 H51A 110.2
O6 C51 H51B 110.2
C52 C51 H51B 110.2
H51A C51 H51B 108.5
N8 C52 C51 116.3(11)
N8 C52 H52A 108.2
C51 C52 H52A 108.2
N8 C52 H52B 108.2
C51 C52 H52B 108.2
H52A C52 H52B 107.4
C54 C53 N8 114.6(11)
C54 C53 H53A 108.6
N8 C53 H53A 108.6
C54 C53 H53B 108.6
N8 C53 H53B 108.6
H53A C53 H53B 107.6
O10 C54 C53 107.2(10)
O10 C54 H54A 110.3
C53 C54 H54A 110.3
O10 C54 H54B 110.3
C53 C54 H54B 110.3
H54A C54 H54B 108.5
O10 C55 C56 106.1(11)
O10 C55 H55A 110.5
C56 C55 H55A 110.5
O10 C55 H55B 110.5
C56 C55 H55B 110.5
H55A C55 H55B 108.7
O9 C56 C55 111.2(10)
O9 C56 H56A 109.4
C55 C56 H56A 109.4
O9 C56 H56B 109.4
C55 C56 H56B 109.4
H56A C56 H56B 108.0
O9 C57 C58 109.0(11)
O9 C57 H57A 109.9
C58 C57 H57A 109.9
O9 C57 H57B 109.9
C58 C57 H57B 109.9
H57A C57 H57B 108.3
N7 C58 C57 110.3(10)
N7 C58 H58A 109.6
C57 C58 H58A 109.6
N7 C58 H58B 109.6
C57 C58 H58B 109.6
H58A C58 H58B 108.1
N10 C59 C60 109.4(13)
N10 C59 C60B 112.3(17)
C60 C59 C60B 48.4(15)
O16 C60 C59 110.8(11)
O16 C61 C62 105.7(11)
O15 C62 C61B 106.8(14)
O15 C62 C61 103.8(12)
C61B C62 C61 54.3(13)
O15 C63 C64 108.2(10)
N9 C64 C63 111.2(12)
C66 C65 O14 116.7(17)
O14 C67 C68 102.9(15)
O13 C68 C67 95.2(15)
C70 C69 O13 106.0(13)
N10 C70 C69 109.7(14)
N10 C70 C69B 114.6(19)
C69 C70 C69B 49.1(17)
C72 C71 N10 115.0(14)
C72 C71 C72B 60.4(15)
N10 C71 C72B 108.4(18)
O12 C72 C71 102.4(13)
O12 C73 C74 94.9(15)
O11 C74 C73 120.8(18)
C76 C75 N9 117.1(15)
O16 C60B C59 110.4(12)
O16 C61B C62 106.2(11)
O14 C67B C68B 98(3)
O13 C68B C67B 116(3)
O13 C68B Li1 50.1(14)
C67B C68B Li1 148(3)
O13 C69B C70 106.3(13)
O12 C72B C71 101.9(13)
O12 C73B C74B 122(2)
O11 C74B C73B 86.5(19)
N9 C66 C65 119(2)
O2 Ce1 O4 109.8(3)
O2 Ce1 O1 73.5(3)
O4 Ce1 O1 72.5(3)
O2 Ce1 N2 91.9(3)
O4 Ce1 N2 97.3(3)
O1 Ce1 N2 157.2(3)
O2 Ce1 N1 122.2(3)
O4 Ce1 N1 122.1(3)
O1 Ce1 N1 98.5(3)
N2 Ce1 N1 104.1(3)
O2 Ce1 Si6 118.53(19)
O4 Ce1 Si6 82.30(18)
O1 Ce1 Si6 154.70(19)
N2 Ce1 Si6 27.4(2)
N1 Ce1 Si6 93.1(2)
O2 Ce1 Ce3 34.02(19)
O4 Ce1 Ce3 88.69(18)
O1 Ce1 Ce3 40.07(18)
N2 Ce1 Ce3 121.7(2)
N1 Ce1 Ce3 120.96(19)
Si6 Ce1 Ce3 143.75(6)
O2 Ce1 Ce2 89.50(19)
O4 Ce1 Ce2 32.74(17)
O1 Ce1 Ce2 40.42(19)
N2 Ce1 Ce2 124.6(2)
N1 Ce1 Ce2 121.21(19)
Si6 Ce1 Ce2 114.73(6)
Ce3 Ce1 Ce2 60.080(19)
O4 Ce2 O3 110.3(3)
O4 Ce2 O1 73.2(3)
O3 Ce2 O1 72.6(3)
O4 Ce2 N6 92.5(3)
O3 Ce2 N6 99.8(3)
O1 Ce2 N6 159.5(3)
O4 Ce2 N5 122.2(3)
O3 Ce2 N5 120.4(3)
O1 Ce2 N5 96.3(3)
N6 Ce2 N5 103.8(3)
O4 Ce2 Si3 118.4(2)
O3 Ce2 Si3 84.3(2)
O1 Ce2 Si3 156.83(18)
N6 Ce2 Si3 26.7(2)
N5 Ce2 Si3 93.4(2)
O4 Ce2 Ce3 89.4(2)
O3 Ce2 Ce3 33.33(19)
O1 Ce2 Ce3 39.97(18)
N6 Ce2 Ce3 128.0(2)
N5 Ce2 Ce3 118.6(2)
Si3 Ce2 Ce3 117.33(6)
O4 Ce2 Ce1 33.82(19)
O3 Ce2 Ce1 88.91(19)
O1 Ce2 Ce1 40.07(18)
N6 Ce2 Ce1 122.8(2)
N5 Ce2 Ce1 119.8(2)
Si3 Ce2 Ce1 144.33(6)
Ce3 Ce2 Ce1 59.832(19)
O3 Ce3 O2 109.6(3)
O3 Ce3 O1 73.2(3)
O2 Ce3 O1 72.7(3)
O3 Ce3 N3 89.5(3)
O2 Ce3 N3 98.7(3)
O1 Ce3 N3 156.0(3)
O3 Ce3 N4 124.8(3)
O2 Ce3 N4 120.1(3)
O1 Ce3 N4 99.2(3)
N3 Ce3 N4 104.4(3)
O3 Ce3 Si10 115.81(19)
O2 Ce3 Si10 84.6(2)
O1 Ce3 Si10 157.34(18)
N3 Ce3 Si10 26.8(2)
N4 Ce3 Si10 92.1(2)
O3 Ce3 Ce1 89.26(18)
O2 Ce3 Ce1 33.16(19)
O1 Ce3 Ce1 40.16(18)
N3 Ce3 Ce1 125.7(2)
N4 Ce3 Ce1 120.1(2)
Si10 Ce3 Ce1 117.32(6)
O3 Ce3 Ce2 33.46(18)
O2 Ce3 Ce2 88.75(19)
O1 Ce3 Ce2 40.41(19)
N3 Ce3 Ce2 119.1(2)
N4 Ce3 Ce2 123.3(2)
Si10 Ce3 Ce2 141.64(7)
Ce1 Ce3 Ce2 60.088(19)
O11 Li1 O13 136.4(15)
O11 Li1 O15 105.2(10)
O13 Li1 O15 87.1(9)
O11 Li1 O16 92.0(10)
O13 Li1 O16 131.5(14)
O15 Li1 O16 74.1(9)
O11 Li1 N10 129.6(12)
O13 Li1 N10 74.3(8)
O15 Li1 N10 117.0(12)
O16 Li1 N10 75.5(9)
O11 Li1 O12 73.0(9)
O13 Li1 O12 88.0(9)
O15 Li1 O12 170.4(14)
O16 Li1 O12 115.2(11)
N10 Li1 O12 69.4(7)
O11 Li1 C68B 104.0(14)
O13 Li1 C68B 32.7(8)
O15 Li1 C68B 102.3(14)
O16 Li1 C68B 164.0(14)
N10 Li1 C68B 93.0(14)
O12 Li1 C68B 69.5(12)
O7 Li2 O10 178.3(12)
O7 Li2 O8 79.0(8)
O10 Li2 O8 102.6(9)
O7 Li2 O9 101.9(10)
O10 Li2 O9 77.9(9)
O8 Li2 O9 91.2(8)
O7 Li2 N8 105.9(11)
O10 Li2 N8 74.8(8)
O8 Li2 N8 77.4(8)
O9 Li2 N8 147.1(10)
O7 Li2 N7 72.9(7)
O10 Li2 N7 105.5(9)
O8 Li2 N7 145.1(10)
O9 Li2 N7 75.0(8)
N8 Li2 N7 129.9(9)
Si8 N1 Si7 119.9(5)
Si8 N1 Ce1 119.5(4)
Si7 N1 Ce1 120.5(4)
Si6 N2 Si5 121.5(5)
Si6 N2 Ce1 112.8(4)
Si5 N2 Ce1 123.4(4)
Si10 N3 Si9 122.6(5)
Si10 N3 Ce3 113.9(5)
Si9 N3 Ce3 122.0(4)
Si12 N4 Si11 121.6(6)
Si12 N4 Ce3 118.3(4)
Si11 N4 Ce3 120.1(5)
Si1 N5 Si2 122.0(5)
Si1 N5 Ce2 119.3(4)
Si2 N5 Ce2 118.7(4)
Si3 N6 Si4 119.6(5)
Si3 N6 Ce2 114.3(4)
Si4 N6 Ce2 123.8(5)
C58 N7 C47 109.0(11)
C58 N7 C46 110.8(10)
C47 N7 C46 109.7(9)
C58 N7 Li2 99.6(8)
C47 N7 Li2 125.1(9)
C46 N7 Li2 102.0(9)
C52 N8 C41 109.6(10)
C52 N8 C53 110.8(10)
C41 N8 C53 110.3(10)
C52 N8 Li2 122.0(9)
C41 N8 Li2 101.3(8)
C53 N8 Li2 102.2(9)
C66 N9 C64 115.6(16)
C66 N9 C75 121.1(15)
C64 N9 C75 106.9(12)
C59 N10 C70 108.8(11)
C59 N10 C71 108.1(11)
C70 N10 C71 110.4(12)
C59 N10 Li1 109.3(10)
C70 N10 Li1 107.9(10)
C71 N10 Li1 112.4(10)
Ce3 O1 Ce1 99.8(3)
Ce3 O1 Ce2 99.6(3)
Ce1 O1 Ce2 99.5(3)
Ce1 O2 Ce3 112.8(3)
Ce3 O3 Ce2 113.2(3)
Ce2 O4 Ce1 113.4(3)
C49 O5 C48 112.5(10)
C50 O6 C51 113.9(11)
C45 O7 C44 114.3(9)
C45 O7 Li2 126.6(9)
C44 O7 Li2 117.0(9)
C43 O8 C42 114.5(10)
C43 O8 Li2 105.6(9)
C42 O8 Li2 114.1(9)
C56 O9 C57 114.0(10)
C56 O9 Li2 106.0(9)
C57 O9 Li2 116.7(9)
C55 O10 C54 115.1(9)
C55 O10 Li2 118.4(10)
C54 O10 Li2 124.8(10)
C76 O11 C74B 102.7(15)
C76 O11 C74 125.2(15)
C74B O11 C74 28.8(10)
C76 O11 Li1 118.3(12)
C74B O11 Li1 128.7(14)
C74 O11 Li1 115.5(13)
C73 O12 C72 111.6(15)
C73 O12 C72B 63.1(14)
C72 O12 C72B 61.6(15)
C73 O12 C73B 26.7(11)
C72 O12 C73B 138.0(18)
C72B O12 C73B 86.4(15)
C73 O12 Li1 107.5(14)
C72 O12 Li1 116.7(12)
C72B O12 Li1 97.8(17)
C73B O12 Li1 92.6(16)
C68 O13 C69B 74.6(13)
C68 O13 C68B 42(2)
C69B O13 C68B 105(3)
C68 O13 C69 113.1(14)
C69B O13 C69 49.6(17)
C68B O13 C69 153(3)
C68 O13 Li1 138.3(14)
C69B O13 Li1 122.2(15)
C68B O13 Li1 97(2)
C69 O13 Li1 104.8(13)
C67B O14 C67 33.2(16)
C67B O14 C65 125(2)
C67 O14 C65 108.6(12)
C63 O15 C62 113.5(9)
C63 O15 Li1 125.7(10)
C62 O15 Li1 116.4(10)
C60 O16 C60B 49.4(15)
C60 O16 C61B 143.8(15)
C60B O16 C61B 123.1(15)
C60 O16 C61 111.4(11)
C60B O16 C61 69.0(11)
C61B O16 C61 55.3(13)
C60 O16 Li1 112.0(11)
C60B O16 Li1 107.9(17)
C61B O16 Li1 103.9(14)
C61 O16 Li1 113.2(11)
C39 O17 C38 114(2)
N5 Si1 C15 112.5(5)
N5 Si1 C13 112.8(5)
C15 Si1 C13 104.6(5)
N5 Si1 C14 112.5(5)
C15 Si1 C14 108.4(5)
C13 Si1 C14 105.5(6)
N5 Si2 C18 111.0(5)
N5 Si2 C17 112.1(5)
C18 Si2 C17 105.3(5)
N5 Si2 C16 113.8(5)
C18 Si2 C16 107.5(5)
C17 Si2 C16 106.8(5)
N6 Si3 C21 113.7(5)
N6 Si3 C19 110.1(5)
C21 Si3 C19 106.1(6)
N6 Si3 C20 115.7(5)
C21 Si3 C20 105.5(6)
C19 Si3 C20 104.9(6)
N6 Si3 Ce2 39.0(3)
C21 Si3 Ce2 119.5(5)
C19 Si3 Ce2 71.7(4)
C20 Si3 Ce2 134.2(4)
N6 Si4 C24 115.0(5)
N6 Si4 C23 110.5(5)
C24 Si4 C23 106.6(6)
N6 Si4 C22 113.8(6)
C24 Si4 C22 102.6(6)
C23 Si4 C22 107.7(8)
N2 Si5 C31 114.5(5)
N2 Si5 C32 112.2(5)
C31 Si5 C32 105.4(6)
N2 Si5 C33 114.5(5)
C31 Si5 C33 104.4(6)
C32 Si5 C33 104.9(6)
N2 Si6 C36 110.3(5)
N2 Si6 C34 114.0(5)
C36 Si6 C34 104.8(5)
N2 Si6 C35 112.7(5)
C36 Si6 C35 106.6(5)
C34 Si6 C35 107.8(6)
N2 Si6 Ce1 39.8(3)
C36 Si6 Ce1 71.0(3)
C34 Si6 Ce1 119.9(4)
C35 Si6 Ce1 131.4(4)
N1 Si7 C28 109.9(5)
N1 Si7 C30 114.5(5)
C28 Si7 C30 106.4(6)
N1 Si7 C29 114.7(5)
C28 Si7 C29 105.8(5)
C30 Si7 C29 104.9(6)
N1 Si8 C25 110.7(5)
N1 Si8 C26 114.0(5)
C25 Si8 C26 106.4(5)
N1 Si8 C27 113.6(5)
C25 Si8 C27 106.3(6)
C26 Si8 C27 105.2(6)
N3 Si9 C6 115.1(5)
N3 Si9 C5 112.0(5)
C6 Si9 C5 107.8(6)
N3 Si9 C4 114.8(6)
C6 Si9 C4 101.4(6)
C5 Si9 C4 104.7(6)
N3 Si10 C2 110.1(5)
N3 Si10 C3 114.0(6)
C2 Si10 C3 105.4(6)
N3 Si10 C1 113.9(6)
C2 Si10 C1 104.8(6)
C3 Si10 C1 108.0(7)
N3 Si10 Ce3 39.2(3)
C2 Si10 Ce3 71.2(4)
C3 Si10 Ce3 120.6(5)
C1 Si10 Ce3 130.7(5)
N4 Si11 C7 111.2(5)
N4 Si11 C8 112.2(5)
C7 Si11 C8 105.7(7)
N4 Si11 C9 114.0(5)
C7 Si11 C9 106.6(6)
C8 Si11 C9 106.6(6)
N4 Si12 C11 113.8(5)
N4 Si12 C12 112.0(5)
C11 Si12 C12 105.8(6)
N4 Si12 C10 114.1(6)
C11 Si12 C10 106.7(6)
C12 Si12 C10 103.6(6)
C75 C76 O11 118.8(18)

loop_
_geom_bond_atom_site_label_1
_geom_bond_atom_site_label_2
_geom_bond_distance
C1 Si10 1.895(13)
C1 H1A 0.9800
C1 H1B 0.9800
C1 H1C 0.9800
C2 Si10 1.871(13)
C2 H2A 0.9800
C2 H2B 0.9800
C2 H2C 0.9800
C3 Si10 1.892(14)
C3 H3A 0.9800
C3 H3B 0.9800
C3 H3C 0.9800
C4 Si9 1.881(12)
C4 H4A 0.9800
C4 H4B 0.9800
C4 H4C 0.9800
C5 Si9 1.879(11)
C5 H5A 0.9800
C5 H5B 0.9800
C5 H5C 0.9800
C6 Si9 1.852(11)
C6 H6A 0.9800
C6 H6B 0.9800
C6 H6C 0.9800
C7 Si11 1.858(13)
C7 H7A 0.9800
C7 H7B 0.9800
C7 H7C 0.9800
C8 Si11 1.871(13)
C8 H8A 0.9800
C8 H8B 0.9800
C8 H8C 0.9800
C9 Si11 1.894(13)
C9 H9A 0.9800
C9 H9B 0.9800
C9 H9C 0.9800
C10 Si12 1.891(12)
C10 H10A 0.9800
C10 H10B 0.9800
C10 H10C 0.9800
C11 Si12 1.856(12)
C11 H11A 0.9800
C11 H11B 0.9800
C11 H11C 0.9800
C12 Si12 1.870(11)
C12 H12A 0.9800
C12 H12B 0.9800
C12 H12C 0.9800
C13 Si1 1.873(11)
C13 H13A 0.9800
C13 H13B 0.9800
C13 H13C 0.9800
C14 Si1 1.879(12)
C14 H14A 0.9800
C14 H14B 0.9800
C14 H14C 0.9800
C15 Si1 1.865(11)
C15 H15A 0.9800
C15 H15B 0.9800
C15 H15C 0.9800
C16 Si2 1.883(11)
C16 H16A 0.9800
C16 H16B 0.9800
C16 H16C 0.9800
C17 Si2 1.865(11)
C17 H17A 0.9800
C17 H17B 0.9800
C17 H17C 0.9800
C18 Si2 1.863(12)
C18 H18A 0.9800
C18 H18B 0.9800
C18 H18C 0.9800
C19 Si3 1.875(12)
C19 H19A 0.9800
C19 H19B 0.9800
C19 H19C 0.9800
C20 Si3 1.892(13)
C20 H20A 0.9800
C20 H20B 0.9800
C20 H20C 0.9800
C21 Si3 1.874(12)
C21 H21A 0.9800
C21 H21B 0.9800
C21 H21C 0.9800
C22 Si4 1.862(14)
C22 H22A 0.9800
C22 H22B 0.9800
C22 H22C 0.9800
C23 Si4 1.860(14)
C23 H23A 0.9800
C23 H23B 0.9800
C23 H23C 0.9800
C24 Si4 1.860(11)
C24 H24A 0.9800
C24 H24B 0.9800
C24 H24C 0.9800
C25 Si8 1.864(12)
C25 H25A 0.9800
C25 H25B 0.9800
C25 H25C 0.9800
C26 Si8 1.876(12)
C26 H26A 0.9800
C26 H26B 0.9800
C26 H26C 0.9800
C27 Si8 1.886(12)
C27 H27A 0.9800
C27 H27B 0.9800
C27 H27C 0.9800
C28 Si7 1.859(11)
C28 H28A 0.9800
C28 H28B 0.9800
C28 H28C 0.9800
C29 Si7 1.909(12)
C29 H29A 0.9800
C29 H29B 0.9800
C29 H29C 0.9800
C30 Si7 1.874(12)
C30 H30A 0.9800
C30 H30B 0.9800
C30 H30C 0.9800
C31 Si5 1.852(13)
C31 H31A 0.9800
C31 H31B 0.9800
C31 H31C 0.9800
C32 Si5 1.860(12)
C32 H32A 0.9800
C32 H32B 0.9800
C32 H32C 0.9800
C33 Si5 1.864(12)
C33 H33A 0.9800
C33 H33B 0.9800
C33 H33C 0.9800
C34 Si6 1.878(12)
C34 H34A 0.9800
C34 H34B 0.9800
C34 H34C 0.9800
C35 Si6 1.879(12)
C35 H35A 0.9800
C35 H35B 0.9800
C35 H35C 0.9800
C36 Si6 1.877(11)
C36 H36A 0.9800
C36 H36B 0.9800
C36 H36C 0.9800
C37 C38 1.43(2)
C37 H37A 0.9800
C37 H37B 0.9800
C37 H37C 0.9800
C38 O17 1.37(2)
C38 H38A 0.9900
C38 H38B 0.9900
C39 O17 1.35(2)
C39 C40 1.45(4)
C39 H39A 0.9900
C39 H39B 0.9900
C40 H40A 0.9800
C40 H40B 0.9800
C40 H40C 0.9800
C41 N8 1.484(15)
C41 C42 1.486(16)
C41 H41A 0.9900
C41 H41B 0.9900
C42 O8 1.460(14)
C42 H42A 0.9900
C42 H42B 0.9900
C43 O8 1.421(14)
C43 C44 1.504(19)
C43 H43A 0.9900
C43 H43B 0.9900
C44 O7 1.437(13)
C44 H44A 0.9900
C44 H44B 0.9900
C45 O7 1.426(13)
C45 C46 1.515(15)
C45 H45A 0.9900
C45 H45B 0.9900
C46 N7 1.481(14)
C46 H46A 0.9900
C46 H46B 0.9900
C47 N7 1.467(14)
C47 C48 1.518(17)
C47 H47A 0.9900
C47 H47B 0.9900
C48 O5 1.438(14)
C48 H48A 0.9900
C48 H48B 0.9900
C49 O5 1.415(15)
C49 C50 1.517(18)
C49 H49A 0.9900
C49 H49B 0.9900
C50 O6 1.418(16)
C50 H50A 0.9900
C50 H50B 0.9900
C51 O6 1.457(14)
C51 C52 1.494(16)
C51 H51A 0.9900
C51 H51B 0.9900
C52 N8 1.448(14)
C52 H52A 0.9900
C52 H52B 0.9900
C53 C54 1.491(16)
C53 N8 1.492(15)
C53 H53A 0.9900
C53 H53B 0.9900
C54 O10 1.444(14)
C54 H54A 0.9900
C54 H54B 0.9900
C55 O10 1.395(14)
C55 C56 1.509(17)
C55 H55A 0.9900
C55 H55B 0.9900
C56 O9 1.413(14)
C56 H56A 0.9900
C56 H56B 0.9900
C57 O9 1.416(14)
C57 C58 1.500(17)
C57 H57A 0.9900
C57 H57B 0.9900
C58 N7 1.456(15)
C58 H58A 0.9900
C58 H58B 0.9900
C59 N10 1.467(17)
C59 C60 1.502(11)
C59 C60B 1.509(12)
C60 O16 1.478(9)
C61 O16 1.488(9)
C61 C62 1.516(11)
C62 O15 1.477(15)
C62 C61B 1.508(11)
C63 O15 1.425(13)
C63 C64 1.577(18)
C64 N9 1.530(18)
C65 C66 1.40(2)
C65 O14 1.57(2)
C67 O14 1.506(9)
C67 C68 1.517(11)
C68 O13 1.481(9)
C69 C70 1.498(11)
C69 O13 1.501(9)
C70 N10 1.470(18)
C70 C69B 1.511(12)
C71 C72 1.502(11)
C71 N10 1.509(18)
C71 C72B 1.512(12)
C72 O12 1.482(9)
C73 O12 1.468(9)
C73 C74 1.504(12)
C74 O11 1.493(9)
C75 C76 1.29(2)
C75 N9 1.64(2)
C60B O16 1.479(10)
C61B O16 1.485(10)
C67B O14 1.489(10)
C67B C68B 1.514(12)
C68B O13 1.492(10)
C68B Li1 2.74(4)
C69B O13 1.483(10)
C72B O12 1.482(10)
C73B O12 1.485(9)
C73B C74B 1.514(12)
C74B O11 1.485(9)
C66 N9 1.34(2)
Ce1 O2 2.080(7)
Ce1 O4 2.132(7)
Ce1 O1 2.294(7)
Ce1 N2 2.367(8)
Ce1 N1 2.389(9)
Ce1 Si6 3.405(3)
Ce1 Ce3 3.5051(9)
Ce1 Ce2 3.5142(10)
Ce2 O4 2.071(7)
Ce2 O3 2.108(7)
Ce2 O1 2.310(7)
Ce2 N6 2.381(9)
Ce2 N5 2.389(8)
Ce2 Si3 3.447(3)
Ce2 Ce3 3.5139(10)
Ce3 O3 2.101(7)
Ce3 O2 2.128(7)
Ce3 O1 2.290(7)
Ce3 N3 2.387(9)
Ce3 N4 2.416(9)
Ce3 Si10 3.450(3)
Li1 O11 2.01(3)
Li1 O13 2.12(2)
Li1 O15 2.16(2)
Li1 O16 2.20(3)
Li1 N10 2.39(3)
Li1 O12 2.49(3)
Li2 O7 2.02(2)
Li2 O10 2.04(2)
Li2 O8 2.10(2)
Li2 O9 2.12(2)
Li2 N8 2.40(3)
Li2 N7 2.51(2)
N1 Si8 1.711(9)
N1 Si7 1.718(9)
N2 Si6 1.697(9)
N2 Si5 1.720(9)
N3 Si10 1.704(9)
N3 Si9 1.705(10)
N4 Si12 1.698(10)
N4 Si11 1.707(9)
N5 Si1 1.699(9)
N5 Si2 1.703(9)
N6 Si3 1.699(9)
N6 Si4 1.727(9)
O11 C76 1.326(19)
